data_4317410
loop_
_publ_author_name
'Matthias Tamm'
'Thomas Bannenberg'
'Bernd Dre\&sel'
'Roland Fr\"ohlich'
'Christiane Holst'

_publ_contact_author
;
    Dr. Matthias Tamm
    Anorganisch-Chemisches Institut
    Universit\"at M\"unster
    Wilhelm-Klemm-Strasse 8
    D-48149 M\"unster
    Bundesrepublik Deutschland
;
_publ_contact_author_email mtamm@uni-muenster.de
_publ_contact_author_fax '49 251 83 32108'
_publ_contact_author_phone '49 251 83 33135'
_publ_section_title
;
 Molybdenum Complexes with Linked Cycloheptatrienyl-Phenolate Ligands
;
_journal_name_full 'Inorganic Chemistry'
_journal_page_first 47
_journal_page_last 59
_journal_paper_doi 10.1021/ic010902g
_journal_volume 41
_journal_year 2002
_chemical_formula_sum 'C35 H30 B F4 Mo O3 P'
_chemical_formula_weight 712.31
_chemical_name_systematic
;
  ?
;
_space_group_IT_number 14
_symmetry_cell_setting monoclinic
_symmetry_space_group_name_Hall '-P 2ybc'
_symmetry_space_group_name_H-M 'P 1 21/c 1'
_atom_sites_solution_hydrogens geom
_atom_sites_solution_primary direct
_atom_sites_solution_secondary difmap
_audit_creation_method SHELXL-97
_cell_angle_alpha 90.00
_cell_angle_beta 113.71(1)
_cell_angle_gamma 90.00
_cell_formula_units_Z 4
_cell_length_a 12.453(1)
_cell_length_b 18.386(1)
_cell_length_c 15.388(1)
_cell_measurement_temperature 198(2)
_cell_volume 3225.9(5)
_computing_cell_refinement 'Collect (Nonius B.V., 1998)'
_computing_data_collection 'Collect (Nonius B.V., 1998)'
_computing_data_reduction 'Denzo-SMN (Otwinowski & Minor, 1997)'
_computing_molecular_graphics 'Diamond (Brandenburg, 1997)'
_computing_publication_material 'SHELXL-97 (Sheldrick, 1997)'
_computing_structure_refinement 'SHELXL-97 (Sheldrick, 1997)'
_computing_structure_solution 'SHELXS-97 (Sheldrick, 1990)'
_diffrn_ambient_temperature 198(2)
_diffrn_measured_fraction_theta_full 0.964
_diffrn_measured_fraction_theta_max 0.964
_diffrn_measurement_device_type 'Nonius KappaCCD'
_diffrn_measurement_method '\w and \f scans'
_diffrn_radiation_monochromator graphite
_diffrn_radiation_source 'rotating anode Nonius FR591'
_diffrn_radiation_type MoK\a
_diffrn_radiation_wavelength 0.71073
_diffrn_reflns_av_R_equivalents 0.0633
_diffrn_reflns_av_sigmaI/netI 0.0485
_diffrn_reflns_limit_h_max 12
_diffrn_reflns_limit_h_min -16
_diffrn_reflns_limit_k_max 23
_diffrn_reflns_limit_k_min -23
_diffrn_reflns_limit_l_max 16
_diffrn_reflns_limit_l_min -19
_diffrn_reflns_number 22994
_diffrn_reflns_theta_full 27.50
_diffrn_reflns_theta_max 27.50
_diffrn_reflns_theta_min 1.79
_exptl_absorpt_coefficient_mu 0.514
_exptl_absorpt_correction_T_max 0.9504
_exptl_absorpt_correction_T_min 0.8209
_exptl_absorpt_correction_type 'SORTAV (Blessing, 1995 & 1997)'
_exptl_crystal_colour red
_exptl_crystal_density_diffrn 1.467
_exptl_crystal_density_method 'not measured'
_exptl_crystal_description block
_exptl_crystal_F_000 1448
_exptl_crystal_size_max 0.40
_exptl_crystal_size_mid 0.30
_exptl_crystal_size_min 0.10
_refine_diff_density_max 0.664
_refine_diff_density_min -0.683
_refine_diff_density_rms 0.088
_refine_ls_extinction_method none
_refine_ls_goodness_of_fit_ref 1.021
_refine_ls_hydrogen_treatment mixed
_refine_ls_matrix_type full
_refine_ls_number_parameters 457
_refine_ls_number_reflns 7144
_refine_ls_number_restraints 58
_refine_ls_restrained_S_all 1.132
_refine_ls_R_factor_all 0.0474
_refine_ls_R_factor_gt 0.0352
_refine_ls_shift/su_max 0.000
_refine_ls_shift/su_mean 0.000
_refine_ls_structure_factor_coef Fsqd
_refine_ls_weighting_details 'calc w=1/[\s^2^(Fo^2^)+(0.0238P)^2^+2.8854P] where P=(Fo^2^+2Fc^2^)/3'
_refine_ls_weighting_scheme calc
_refine_ls_wR_factor_gt 0.0727
_refine_ls_wR_factor_ref 0.0778
_reflns_number_gt 6004
_reflns_number_total 7144
_reflns_threshold_expression >2sigma(I)
_cod_data_source_file ic010902g_4.cif
_cod_data_source_block compound12
_cod_depositor_comments
;
The following automatic conversions were performed:
data name '_publ_contact_autor' replaced with '_publ_contact_author'
as specified in the replacement file
'/home/antanas/src/cod-tools/trunk/data/replacement-values/replacement_tags.lst'.

Automatic conversion script
Id: cif_correct_tags 4998 2017-03-02 13:24:31Z antanas 
;
_cod_original_cell_volume 3225.9(4)
_cod_database_code 4317410

loop_
_symmetry_equiv_pos_as_xyz
'x, y, z'
'-x, y+1/2, -z+1/2'
'-x, -y, -z'
'x, -y-1/2, z-1/2'

loop_
_atom_site_label
_atom_site_type_symbol
_atom_site_fract_x
_atom_site_fract_y
_atom_site_fract_z
_atom_site_U_iso_or_equiv
_atom_site_adp_type
_atom_site_occupancy
_atom_site_symmetry_multiplicity
_atom_site_calc_flag
_atom_site_refinement_flags
_atom_site_disorder_assembly
_atom_site_disorder_group
Mo Mo 0.181585(17) 0.172697(11) 0.223446(14) 0.02541(7) Uani 1 1 d . . .
C1 C 0.0012(2) 0.21508(14) 0.21934(18) 0.0312(5) Uani 1 1 d . A .
C2 C -0.0210(2) 0.15173(14) 0.16295(18) 0.0346(6) Uani 1 1 d . . .
H2 H -0.0714 0.1171 0.1732 0.041 Uiso 1 1 calc R . .
C3 C 0.0210(2) 0.13254(16) 0.09365(18) 0.0394(6) Uani 1 1 d . . .
H3 H -0.0003 0.0851 0.0679 0.047 Uiso 1 1 calc R . .
C4 C 0.0897(2) 0.17248(16) 0.05636(18) 0.0399(6) Uani 1 1 d . . .
H4 H 0.1030 0.1504 0.0057 0.048 Uiso 1 1 calc R . .
C5 C 0.1400(2) 0.24049(16) 0.08564(19) 0.0404(6) Uani 1 1 d . . .
H5 H 0.1890 0.2576 0.0561 0.048 Uiso 1 1 calc R . .
C6 C 0.1274(2) 0.28780(14) 0.15423(19) 0.0368(6) Uani 1 1 d . . .
H6 H 0.1649 0.3337 0.1608 0.044 Uiso 1 1 calc R . .
C7 C 0.0682(2) 0.27675(14) 0.21304(18) 0.0336(6) Uani 1 1 d . . .
H7 H 0.0730 0.3157 0.2550 0.040 Uiso 1 1 calc R . .
C8 C -0.0481(2) 0.21705(14) 0.29401(18) 0.0333(6) Uani 1 1 d . . .
C10 C -0.0941(2) 0.15623(16) 0.4151(2) 0.0428(7) Uani 1 1 d . . .
C11 C -0.1479(2) 0.21952(17) 0.4261(2) 0.0438(7) Uani 1 1 d . A .
H11 H -0.1813 0.2204 0.4718 0.053 Uiso 1 1 calc R . .
C12 C -0.1547(2) 0.28163(16) 0.37293(19) 0.0374(6) Uani 1 1 d . . .
C9A C -0.0450(2) 0.15590(15) 0.3485(2) 0.0392(7) Uani 0.870(4) 1 d P A 1
H9A H -0.0084 0.1128 0.3399 0.047 Uiso 0.870(4) 1 calc PR A 1
C13A C -0.1035(2) 0.28013(15) 0.30712(18) 0.0335(6) Uani 0.870(4) 1 d P A 1
O1A O -0.11286(19) 0.34006(12) 0.24989(15) 0.0402(6) Uani 0.870(4) 1 d P A 1
H1A H -0.0859 0.3769 0.2840 0.060 Uiso 0.870(4) 1 calc PR A 1
C9B C -0.0450(2) 0.15590(15) 0.3485(2) 0.0392(7) Uani 0.13 1 d P A 2
O1B O 0.0198(13) 0.0873(8) 0.3432(12) 0.045(4) Uani 0.130(4) 1 d P A 2
H1B H -0.0245 0.0611 0.2984 0.067 Uiso 0.130(4) 1 calc PR A 2
C13B C -0.1035(2) 0.28013(15) 0.30712(18) 0.0335(6) Uani 0.13 1 d P A 2
H13B H -0.1061 0.3224 0.2707 0.040 Uiso 0.130(4) 1 calc PR A 2
C14 C -0.0893(3) 0.0894(2) 0.4741(3) 0.0668(10) Uani 1 1 d . A .
H14A H -0.1360 0.0505 0.4327 0.100 Uiso 1 1 calc R . .
H14B H -0.1210 0.1013 0.5213 0.100 Uiso 1 1 calc R . .
H14C H -0.0078 0.0733 0.5066 0.100 Uiso 1 1 calc R . .
C15 C -0.2183(3) 0.34868(18) 0.3836(2) 0.0509(8) Uani 1 1 d . A .
H15A H -0.1650 0.3905 0.3990 0.076 Uiso 1 1 calc R . .
H15B H -0.2452 0.3411 0.4346 0.076 Uiso 1 1 calc R . .
H15C H -0.2860 0.3580 0.3239 0.076 Uiso 1 1 calc R . .
C16 C 0.2313(2) 0.16897(18) 0.3651(2) 0.0443(7) Uani 1 1 d . . .
O2 O 0.2597(2) 0.16596(17) 0.44490(15) 0.0763(9) Uani 1 1 d . . .
C17 C 0.2286(2) 0.06717(15) 0.2395(2) 0.0412(6) Uani 1 1 d . . .
O3 O 0.2548(2) 0.00744(12) 0.25047(19) 0.0705(7) Uani 1 1 d . . .
P P 0.39302(5) 0.20226(3) 0.26491(4) 0.02252(12) Uani 1 1 d . . .
C18 C 0.4626(2) 0.15917(12) 0.19380(16) 0.0246(5) Uani 1 1 d . . .
C19 C 0.3971(2) 0.12373(14) 0.10931(17) 0.0335(6) Uani 1 1 d . . .
H19 H 0.3142 0.1209 0.0879 0.040 Uiso 1 1 calc R . .
C20 C 0.4519(2) 0.09236(15) 0.05589(18) 0.0380(6) Uani 1 1 d . . .
H20 H 0.4061 0.0684 -0.0020 0.046 Uiso 1 1 calc R . .
C21 C 0.5718(2) 0.09556(14) 0.08584(19) 0.0359(6) Uani 1 1 d . . .
H21 H 0.6085 0.0744 0.0485 0.043 Uiso 1 1 calc R . .
C22 C 0.6386(2) 0.12979(14) 0.1707(2) 0.0363(6) Uani 1 1 d . . .
H22 H 0.7215 0.1314 0.1921 0.044 Uiso 1 1 calc R . .
C23 C 0.5847(2) 0.16164(13) 0.22434(18) 0.0312(5) Uani 1 1 d . . .
H23 H 0.6309 0.1853 0.2823 0.037 Uiso 1 1 calc R . .
C24 C 0.49504(19) 0.17614(13) 0.38480(16) 0.0244(5) Uani 1 1 d . . .
C25 C 0.5581(2) 0.22529(14) 0.45557(17) 0.0317(5) Uani 1 1 d . . .
H25 H 0.5474 0.2761 0.4440 0.038 Uiso 1 1 calc R . .
C26 C 0.6372(2) 0.20012(17) 0.54373(18) 0.0394(6) Uani 1 1 d . . .
H26 H 0.6791 0.2340 0.5921 0.047 Uiso 1 1 calc R . .
C27 C 0.6550(2) 0.12677(16) 0.56114(18) 0.0384(6) Uani 1 1 d . . .
H27 H 0.7101 0.1100 0.6209 0.046 Uiso 1 1 calc R . .
C28 C 0.5924(2) 0.07764(16) 0.49135(18) 0.0391(6) Uani 1 1 d . . .
H28 H 0.6041 0.0269 0.5032 0.047 Uiso 1 1 calc R . .
C29 C 0.5128(2) 0.10198(14) 0.40424(18) 0.0330(5) Uani 1 1 d . . .
H29 H 0.4695 0.0677 0.3569 0.040 Uiso 1 1 calc R . .
C30 C 0.4152(2) 0.29953(13) 0.25579(16) 0.0256(5) Uani 1 1 d . . .
C31 C 0.3785(2) 0.34750(14) 0.30928(18) 0.0332(5) Uani 1 1 d . . .
H31 H 0.3506 0.3286 0.3538 0.040 Uiso 1 1 calc R . .
C32 C 0.3825(3) 0.42158(14) 0.2980(2) 0.0389(6) Uani 1 1 d . . .
H32 H 0.3575 0.4535 0.3348 0.047 Uiso 1 1 calc R . .
C33 C 0.4226(3) 0.44949(15) 0.2333(2) 0.0481(7) Uani 1 1 d . . .
H33 H 0.4259 0.5006 0.2258 0.058 Uiso 1 1 calc R . .
C34 C 0.4581(3) 0.40291(16) 0.1794(2) 0.0489(8) Uani 1 1 d . . .
H34 H 0.4850 0.4222 0.1344 0.059 Uiso 1 1 calc R . .
C35 C 0.4548(2) 0.32822(14) 0.19062(19) 0.0344(6) Uani 1 1 d . . .
H35 H 0.4798 0.2966 0.1536 0.041 Uiso 1 1 calc R . .
B B 0.1209(3) 0.45858(17) 0.3713(3) 0.0518(9) Uani 1 1 d D . .
F1A F 0.1542(14) 0.5048(5) 0.3223(14) 0.177(9) Uani 0.396(12) 1 d PD B 1
F2A F 0.0034(6) 0.4572(8) 0.3428(11) 0.099(5) Uani 0.396(12) 1 d PD B 1
F3A F 0.1675(13) 0.3914(4) 0.3796(9) 0.049(3) Uani 0.396(12) 1 d PD B 1
F4A F 0.1620(14) 0.4870(7) 0.4664(6) 0.172(8) Uani 0.396(12) 1 d PD B 1
F1B F 0.0949(6) 0.4684(4) 0.2724(3) 0.114(3) Uani 0.604(12) 1 d PD B 2
F2B F 0.0165(4) 0.4568(4) 0.3771(5) 0.0599(15) Uani 0.604(12) 1 d PD B 2
F3B F 0.1765(8) 0.3920(3) 0.3950(6) 0.0393(17) Uani 0.604(12) 1 d PD B 2
F4B F 0.1879(3) 0.5125(2) 0.4171(6) 0.105(3) Uani 0.604(12) 1 d PD B 2

loop_
_atom_site_aniso_label
_atom_site_aniso_U_11
_atom_site_aniso_U_22
_atom_site_aniso_U_33
_atom_site_aniso_U_23
_atom_site_aniso_U_13
_atom_site_aniso_U_12
Mo 0.02367(10) 0.02453(11) 0.02686(11) -0.00044(8) 0.00895(8) -0.00201(8)
C1 0.0231(11) 0.0299(13) 0.0371(13) -0.0005(10) 0.0085(10) 0.0012(9)
C2 0.0240(12) 0.0330(14) 0.0407(14) -0.0045(11) 0.0067(10) -0.0050(10)
C3 0.0307(13) 0.0416(16) 0.0354(14) -0.0095(12) 0.0025(11) 0.0002(11)
C4 0.0356(14) 0.0516(18) 0.0270(12) 0.0000(12) 0.0068(11) 0.0069(13)
C5 0.0329(13) 0.0508(18) 0.0351(14) 0.0154(12) 0.0112(11) 0.0053(12)
C6 0.0330(13) 0.0288(14) 0.0433(14) 0.0112(11) 0.0099(11) 0.0004(10)
C7 0.0289(12) 0.0270(13) 0.0405(14) -0.0025(11) 0.0093(11) 0.0006(10)
C8 0.0219(11) 0.0356(14) 0.0390(13) -0.0030(11) 0.0086(10) -0.0023(10)
C10 0.0324(14) 0.0420(17) 0.0561(17) 0.0067(13) 0.0198(13) -0.0017(12)
C11 0.0282(13) 0.0572(19) 0.0484(16) 0.0001(14) 0.0179(12) -0.0005(12)
C12 0.0214(11) 0.0438(16) 0.0420(14) -0.0065(12) 0.0077(10) 0.0020(10)
C9A 0.0290(13) 0.0342(15) 0.0543(17) 0.0004(12) 0.0167(12) -0.0015(11)
C13A 0.0208(11) 0.0375(15) 0.0353(13) -0.0001(11) 0.0042(10) 0.0018(10)
O1A 0.0362(12) 0.0365(13) 0.0409(12) 0.0025(9) 0.0082(10) 0.0077(9)
C9B 0.0290(13) 0.0342(15) 0.0543(17) 0.0004(12) 0.0167(12) -0.0015(11)
O1B 0.041(8) 0.034(9) 0.068(11) -0.002(7) 0.032(8) -0.002(6)
C13B 0.0208(11) 0.0375(15) 0.0353(13) -0.0001(11) 0.0042(10) 0.0018(10)
C14 0.074(2) 0.054(2) 0.090(3) 0.021(2) 0.051(2) 0.0051(18)
C15 0.0364(15) 0.057(2) 0.0578(19) -0.0035(15) 0.0172(14) 0.0115(14)
C16 0.0298(13) 0.067(2) 0.0379(15) 0.0013(14) 0.0157(12) 0.0060(13)
O2 0.0537(14) 0.146(3) 0.0310(11) 0.0067(14) 0.0194(10) 0.0155(15)
C17 0.0328(13) 0.0301(15) 0.0511(16) 0.0008(12) 0.0069(12) -0.0043(11)
O3 0.0598(14) 0.0274(12) 0.099(2) 0.0050(12) 0.0058(13) 0.0011(10)
P 0.0244(3) 0.0206(3) 0.0231(3) -0.0038(2) 0.0102(2) -0.0029(2)
C18 0.0296(11) 0.0205(12) 0.0251(11) -0.0014(9) 0.0124(9) 0.0003(9)
C19 0.0326(13) 0.0366(14) 0.0291(12) -0.0066(10) 0.0102(10) 0.0019(11)
C20 0.0497(16) 0.0369(15) 0.0275(12) -0.0072(11) 0.0158(12) 0.0040(12)
C21 0.0520(16) 0.0284(14) 0.0387(14) 0.0035(11) 0.0301(13) 0.0093(11)
C22 0.0359(14) 0.0330(14) 0.0478(15) 0.0025(12) 0.0251(12) 0.0031(11)
C23 0.0307(12) 0.0296(13) 0.0344(13) -0.0051(10) 0.0142(10) -0.0042(10)
C24 0.0246(10) 0.0271(12) 0.0238(10) -0.0029(9) 0.0122(9) -0.0017(9)
C25 0.0331(12) 0.0312(13) 0.0298(12) -0.0055(10) 0.0115(10) -0.0026(10)
C26 0.0377(14) 0.0495(17) 0.0278(12) -0.0115(12) 0.0099(11) -0.0081(12)
C27 0.0339(13) 0.0526(18) 0.0262(12) 0.0033(11) 0.0095(10) 0.0007(12)
C28 0.0404(14) 0.0374(15) 0.0358(13) 0.0052(11) 0.0114(11) 0.0021(12)
C29 0.0357(13) 0.0284(13) 0.0318(12) -0.0021(10) 0.0103(10) -0.0021(10)
C30 0.0283(11) 0.0205(11) 0.0284(11) -0.0027(9) 0.0120(10) -0.0024(9)
C31 0.0434(14) 0.0273(13) 0.0357(13) -0.0042(10) 0.0230(12) -0.0049(11)
C32 0.0570(17) 0.0223(13) 0.0458(15) -0.0078(11) 0.0295(13) -0.0025(12)
C33 0.073(2) 0.0216(14) 0.0631(19) 0.0009(13) 0.0417(17) -0.0038(13)
C34 0.075(2) 0.0347(16) 0.0567(18) 0.0076(14) 0.0466(17) 0.0008(14)
C35 0.0473(15) 0.0271(13) 0.0383(13) -0.0004(11) 0.0270(12) 0.0008(11)
B 0.0401(18) 0.0368(19) 0.077(3) 0.0104(18) 0.0224(18) 0.0089(15)
F1A 0.177(13) 0.063(7) 0.41(2) 0.109(11) 0.242(16) 0.060(7)
F2A 0.035(4) 0.067(6) 0.162(12) -0.044(7) 0.005(5) -0.005(3)
F3A 0.059(6) 0.037(6) 0.047(5) -0.007(3) 0.018(4) 0.012(4)
F4A 0.224(13) 0.069(7) 0.125(8) -0.056(6) -0.032(7) 0.073(7)
F1B 0.127(5) 0.121(6) 0.091(4) 0.072(4) 0.043(4) 0.030(4)
F2B 0.042(3) 0.046(3) 0.104(4) -0.011(3) 0.043(3) 0.001(2)
F3B 0.047(3) 0.036(3) 0.035(2) 0.0036(18) 0.016(2) 0.011(2)
F4B 0.033(2) 0.030(2) 0.214(8) -0.001(4) 0.011(3) -0.0081(15)

loop_
_atom_type_symbol
_atom_type_description
_atom_type_scat_dispersion_real
_atom_type_scat_dispersion_imag
_atom_type_scat_source
C C 0.0033 0.0016 'International Tables Vol C Tables 4.2.6.8 and 6.1.1.4'
H H 0.0000 0.0000 'International Tables Vol C Tables 4.2.6.8 and 6.1.1.4'
B B 0.0013 0.0007 'International Tables Vol C Tables 4.2.6.8 and 6.1.1.4'
O O 0.0106 0.0060 'International Tables Vol C Tables 4.2.6.8 and 6.1.1.4'
F F 0.0171 0.0103 'International Tables Vol C Tables 4.2.6.8 and 6.1.1.4'
P P 0.1023 0.0942 'International Tables Vol C Tables 4.2.6.8 and 6.1.1.4'
Mo Mo -1.6832 0.6857 'International Tables Vol C Tables 4.2.6.8 and 6.1.1.4'

loop_
_geom_angle_atom_site_label_1
_geom_angle_atom_site_label_2
_geom_angle_atom_site_label_3
_geom_angle
_geom_angle_site_symmetry_1
_geom_angle_site_symmetry_3
_geom_angle_publ_flag
C17 Mo C16 83.50(12) . . ?
C17 Mo C3 84.60(10) . . ?
C16 Mo C3 135.12(11) . . ?
C17 Mo C5 125.04(11) . . ?
C16 Mo C5 149.55(12) . . ?
C3 Mo C5 65.50(10) . . ?
C17 Mo C6 160.51(11) . . ?
C16 Mo C6 115.46(12) . . ?
C3 Mo C6 84.52(10) . . ?
C5 Mo C6 35.47(10) . . ?
C17 Mo C2 95.96(10) . . ?
C16 Mo C2 103.75(10) . . ?
C3 Mo C2 35.25(9) . . ?
C5 Mo C2 85.22(10) . . ?
C6 Mo C2 84.30(9) . . ?
C17 Mo C7 158.81(10) . . ?
C16 Mo C7 90.93(11) . . ?
C3 Mo C7 85.04(9) . . ?
C5 Mo C7 66.05(10) . . ?
C6 Mo C7 34.57(9) . . ?
C2 Mo C7 65.46(9) . . ?
C17 Mo C1 123.35(10) . . ?
C16 Mo C1 85.13(10) . . ?
C3 Mo C1 66.24(9) . . ?
C5 Mo C1 86.44(9) . . ?
C6 Mo C1 65.90(9) . . ?
C2 Mo C1 34.98(9) . . ?
C7 Mo C1 35.54(9) . . ?
C17 Mo C4 97.00(11) . . ?
C16 Mo C4 169.76(10) . . ?
C3 Mo C4 35.24(10) . . ?
C5 Mo C4 34.48(10) . . ?
C6 Mo C4 65.22(10) . . ?
C2 Mo C4 66.02(10) . . ?
C7 Mo C4 84.95(9) . . ?
C1 Mo C4 86.09(9) . . ?
C17 Mo P 87.35(8) . . ?
C16 Mo P 84.12(8) . . ?
C3 Mo P 138.23(7) . . ?
C5 Mo P 86.68(7) . . ?
C6 Mo P 90.05(6) . . ?
C2 Mo P 171.73(7) . . ?
C7 Mo P 112.48(6) . . ?
C1 Mo P 145.92(6) . . ?
C4 Mo P 106.11(7) . . ?
C2 C1 C7 125.9(2) . . ?
C2 C1 C8 116.7(2) . . ?
C7 C1 C8 117.4(2) . . ?
C2 C1 Mo 72.07(14) . . ?
C7 C1 Mo 71.84(14) . . ?
C8 C1 Mo 131.68(17) . . ?
C3 C2 C1 129.2(2) . . ?
C3 C2 Mo 70.96(14) . . ?
C1 C2 Mo 72.95(14) . . ?
C2 C3 C4 130.3(3) . . ?
C2 C3 Mo 73.79(14) . . ?
C4 C3 Mo 74.31(15) . . ?
C5 C4 C3 127.1(3) . . ?
C5 C4 Mo 71.76(15) . . ?
C3 C4 Mo 70.45(14) . . ?
C4 C5 C6 128.3(3) . . ?
C4 C5 Mo 73.76(16) . . ?
C6 C5 Mo 72.72(15) . . ?
C7 C6 C5 129.6(3) . . ?
C7 C6 Mo 72.77(15) . . ?
C5 C6 Mo 71.81(15) . . ?
C6 C7 C1 129.3(2) . . ?
C6 C7 Mo 72.67(15) . . ?
C1 C7 Mo 72.62(14) . . ?
C9A C8 C13A 118.4(2) . . ?
C9A C8 C1 121.3(2) . . ?
C13A C8 C1 120.3(2) . . ?
C11 C10 C9A 118.2(3) . . ?
C11 C10 C14 120.8(3) . . ?
C9A C10 C14 121.1(3) . . ?
C12 C11 C10 122.4(3) . . ?
C11 C12 C13A 118.3(2) . . ?
C11 C12 C15 121.2(3) . . ?
C13A C12 C15 120.5(3) . . ?
C10 C9A C8 121.8(3) . . ?
O1A C13A C12 119.9(2) . . ?
O1A C13A C8 119.1(2) . . ?
C12 C13A C8 120.9(2) . . ?
O2 C16 Mo 179.1(3) . . ?
O3 C17 Mo 178.4(3) . . ?
C30 P C18 104.85(10) . . ?
C30 P C24 105.62(10) . . ?
C18 P C24 100.67(10) . . ?
C30 P Mo 111.65(8) . . ?
C18 P Mo 117.14(8) . . ?
C24 P Mo 115.54(7) . . ?
C19 C18 C23 118.7(2) . . ?
C19 C18 P 121.48(18) . . ?
C23 C18 P 119.83(17) . . ?
C20 C19 C18 120.4(2) . . ?
C21 C20 C19 120.7(2) . . ?
C20 C21 C22 119.7(2) . . ?
C21 C22 C23 120.1(2) . . ?
C22 C23 C18 120.5(2) . . ?
C25 C24 C29 118.5(2) . . ?
C25 C24 P 124.23(19) . . ?
C29 C24 P 117.25(17) . . ?
C24 C25 C26 120.1(2) . . ?
C27 C26 C25 120.6(2) . . ?
C26 C27 C28 119.6(2) . . ?
C27 C28 C29 120.2(3) . . ?
C28 C29 C24 121.0(2) . . ?
C35 C30 C31 118.7(2) . . ?
C35 C30 P 122.49(18) . . ?
C31 C30 P 118.47(18) . . ?
C32 C31 C30 120.8(2) . . ?
C31 C32 C33 120.0(2) . . ?
C32 C33 C34 119.9(3) . . ?
C33 C34 C35 120.4(3) . . ?
C34 C35 C30 120.2(2) . . ?
F4B B F1A 62.3(7) . . ?
F4B B F2B 114.2(4) . . ?
F1A B F2B 126.6(7) . . ?
F4B B F3A 119.1(7) . . ?
F1A B F3A 115.1(6) . . ?
F2B B F3A 111.4(9) . . ?
F4B B F2A 124.4(7) . . ?
F1A B F2A 112.2(6) . . ?
F2B B F2A 20.8(8) . . ?
F3A B F2A 112.6(6) . . ?
F4B B F3B 112.7(5) . . ?
F1A B F3B 119.1(6) . . ?
F2B B F3B 110.9(4) . . ?
F3A B F3B 9.1(8) . . ?
F2A B F3B 115.7(10) . . ?
F4B B F1B 107.5(4) . . ?
F1A B F1B 45.3(7) . . ?
F2B B F1B 105.3(4) . . ?
F3A B F1B 96.9(6) . . ?
F2A B F1B 84.5(7) . . ?
F3B B F1B 105.5(4) . . ?
F4B B F4A 44.5(6) . . ?
F1A B F4A 106.5(5) . . ?
F2B B F4A 84.2(8) . . ?
F3A B F4A 105.8(5) . . ?
F2A B F4A 103.5(5) . . ?
F3B B F4A 96.7(6) . . ?
F1B B F4A 150.3(6) . . ?

loop_
_geom_bond_atom_site_label_1
_geom_bond_atom_site_label_2
_geom_bond_distance
_geom_bond_site_symmetry_2
_geom_bond_publ_flag
Mo C17 2.013(3) . ?
Mo C16 2.013(3) . ?
Mo C3 2.307(2) . ?
Mo C5 2.331(3) . ?
Mo C6 2.343(3) . ?
Mo C2 2.343(2) . ?
Mo C7 2.344(3) . ?
Mo C1 2.355(2) . ?
Mo C4 2.357(3) . ?
Mo P 2.5069(6) . ?
C1 C2 1.412(4) . ?
C1 C7 1.434(3) . ?
C1 C8 1.505(4) . ?
C2 C3 1.409(4) . ?
C3 C4 1.413(4) . ?
C4 C5 1.390(4) . ?
C5 C6 1.424(4) . ?
C6 C7 1.393(4) . ?
C8 C9A 1.394(4) . ?
C8 C13A 1.405(4) . ?
C10 C11 1.387(4) . ?
C10 C9A 1.388(4) . ?
C10 C14 1.514(4) . ?
C11 C12 1.388(4) . ?
C12 C13A 1.397(4) . ?
C12 C15 1.509(4) . ?
C13A O1A 1.386(3) . ?
C16 O2 1.135(3) . ?
C17 O3 1.139(3) . ?
P C30 1.823(2) . ?
P C18 1.827(2) . ?
P C24 1.834(2) . ?
C18 C19 1.389(3) . ?
C18 C23 1.399(3) . ?
C19 C20 1.388(4) . ?
C20 C21 1.375(4) . ?
C21 C22 1.385(4) . ?
C22 C23 1.387(3) . ?
C24 C25 1.390(3) . ?
C24 C29 1.394(3) . ?
C25 C26 1.397(4) . ?
C26 C27 1.375(4) . ?
C27 C28 1.380(4) . ?
C28 C29 1.383(3) . ?
C30 C35 1.388(3) . ?
C30 C31 1.402(3) . ?
C31 C32 1.376(4) . ?
C32 C33 1.381(4) . ?
C33 C34 1.382(4) . ?
C34 C35 1.387(4) . ?
B F4B 1.305(5) . ?
B F1A 1.309(6) . ?
B F2B 1.339(5) . ?
B F3A 1.349(7) . ?
B F2A 1.349(7) . ?
B F3B 1.381(5) . ?
B F1B 1.434(5) . ?
B F4A 1.440(6) . ?

loop_
_geom_torsion_atom_site_label_1
_geom_torsion_atom_site_label_2
_geom_torsion_atom_site_label_3
_geom_torsion_atom_site_label_4
_geom_torsion
_geom_torsion_site_symmetry_1
_geom_torsion_site_symmetry_2
_geom_torsion_site_symmetry_3
_geom_torsion_site_symmetry_4
_geom_torsion_publ_flag
C17 Mo C1 C2 -43.6(2) . . . . ?
C16 Mo C1 C2 -122.55(18) . . . . ?
C3 Mo C1 C2 21.99(16) . . . . ?
C5 Mo C1 C2 86.74(17) . . . . ?
C6 Mo C1 C2 116.73(17) . . . . ?
C7 Mo C1 C2 139.0(2) . . . . ?
C4 Mo C1 C2 52.18(16) . . . . ?
P Mo C1 C2 165.47(12) . . . . ?
C17 Mo C1 C7 177.40(16) . . . . ?
C16 Mo C1 C7 98.48(17) . . . . ?
C3 Mo C1 C7 -116.98(17) . . . . ?
C5 Mo C1 C7 -52.23(16) . . . . ?
C6 Mo C1 C7 -22.23(15) . . . . ?
C2 Mo C1 C7 -139.0(2) . . . . ?
C4 Mo C1 C7 -86.78(16) . . . . ?
P Mo C1 C7 26.5(2) . . . . ?
C17 Mo C1 C8 66.6(3) . . . . ?
C16 Mo C1 C8 -12.4(2) . . . . ?
C3 Mo C1 C8 132.2(3) . . . . ?
C5 Mo C1 C8 -163.1(2) . . . . ?
C6 Mo C1 C8 -133.1(3) . . . . ?
C2 Mo C1 C8 110.2(3) . . . . ?
C7 Mo C1 C8 -110.8(3) . . . . ?
C4 Mo C1 C8 162.4(2) . . . . ?
P Mo C1 C8 -84.3(3) . . . . ?
C7 C1 C2 C3 4.0(4) . . . . ?
C8 C1 C2 C3 -174.7(2) . . . . ?
Mo C1 C2 C3 -46.4(3) . . . . ?
C7 C1 C2 Mo 50.3(2) . . . . ?
C8 C1 C2 Mo -128.3(2) . . . . ?
C17 Mo C2 C3 -71.84(18) . . . . ?
C16 Mo C2 C3 -156.58(18) . . . . ?
C5 Mo C2 C3 52.95(17) . . . . ?
C6 Mo C2 C3 88.56(17) . . . . ?
C7 Mo C2 C3 118.77(18) . . . . ?
C1 Mo C2 C3 143.6(2) . . . . ?
C4 Mo C2 C3 23.19(16) . . . . ?
P Mo C2 C3 41.4(5) . . . . ?
C17 Mo C2 C1 144.58(17) . . . . ?
C16 Mo C2 C1 59.84(18) . . . . ?
C3 Mo C2 C1 -143.6(2) . . . . ?
C5 Mo C2 C1 -90.63(17) . . . . ?
C6 Mo C2 C1 -55.01(16) . . . . ?
C7 Mo C2 C1 -24.81(15) . . . . ?
C4 Mo C2 C1 -120.39(18) . . . . ?
P Mo C2 C1 -102.2(5) . . . . ?
C1 C2 C3 C4 -4.9(5) . . . . ?
Mo C2 C3 C4 -51.9(3) . . . . ?
C1 C2 C3 Mo 47.1(3) . . . . ?
C17 Mo C3 C2 108.33(18) . . . . ?
C16 Mo C3 C2 33.2(2) . . . . ?
C5 Mo C3 C2 -119.08(18) . . . . ?
C6 Mo C3 C2 -87.87(17) . . . . ?
C7 Mo C3 C2 -53.16(17) . . . . ?
C1 Mo C3 C2 -21.83(15) . . . . ?
C4 Mo C3 C2 -141.4(3) . . . . ?
P Mo C3 C2 -171.79(12) . . . . ?
C17 Mo C3 C4 -110.24(18) . . . . ?
C16 Mo C3 C4 174.60(18) . . . . ?
C5 Mo C3 C4 22.36(16) . . . . ?
C6 Mo C3 C4 53.56(17) . . . . ?
C2 Mo C3 C4 141.4(3) . . . . ?
C7 Mo C3 C4 88.27(17) . . . . ?
C1 Mo C3 C4 119.60(18) . . . . ?
P Mo C3 C4 -30.4(2) . . . . ?
C2 C3 C4 C5 5.0(5) . . . . ?
Mo C3 C4 C5 -46.7(3) . . . . ?
C2 C3 C4 Mo 51.8(3) . . . . ?
C17 Mo C4 C5 -147.45(17) . . . . ?
C16 Mo C4 C5 120.4(6) . . . . ?
C3 Mo C4 C5 142.3(3) . . . . ?
C6 Mo C4 C5 24.20(16) . . . . ?
C2 Mo C4 C5 119.11(18) . . . . ?
C7 Mo C4 C5 53.77(17) . . . . ?
C1 Mo C4 C5 89.40(17) . . . . ?
P Mo C4 C5 -58.20(17) . . . . ?
C17 Mo C4 C3 70.24(18) . . . . ?
C16 Mo C4 C3 -21.9(7) . . . . ?
C5 Mo C4 C3 -142.3(3) . . . . ?
C6 Mo C4 C3 -118.11(18) . . . . ?
C2 Mo C4 C3 -23.19(16) . . . . ?
C7 Mo C4 C3 -88.54(17) . . . . ?
C1 Mo C4 C3 -52.91(17) . . . . ?
P Mo C4 C3 159.49(15) . . . . ?
C3 C4 C5 C6 -5.1(5) . . . . ?
Mo C4 C5 C6 -51.3(3) . . . . ?
C3 C4 C5 Mo 46.3(3) . . . . ?
C17 Mo C5 C4 40.7(2) . . . . ?
C16 Mo C5 C4 -162.39(19) . . . . ?
C3 Mo C5 C4 -22.81(16) . . . . ?
C6 Mo C5 C4 -140.1(2) . . . . ?
C2 Mo C5 C4 -53.23(17) . . . . ?
C7 Mo C5 C4 -118.46(18) . . . . ?
C1 Mo C5 C4 -88.28(17) . . . . ?
P Mo C5 C4 125.12(16) . . . . ?
C17 Mo C5 C6 -179.17(15) . . . . ?
C16 Mo C5 C6 -22.3(3) . . . . ?
C3 Mo C5 C6 117.31(17) . . . . ?
C2 Mo C5 C6 86.89(16) . . . . ?
C7 Mo C5 C6 21.66(14) . . . . ?
C1 Mo C5 C6 51.84(15) . . . . ?
C4 Mo C5 C6 140.1(2) . . . . ?
P Mo C5 C6 -94.76(15) . . . . ?
C4 C5 C6 C7 4.3(5) . . . . ?
Mo C5 C6 C7 -47.5(3) . . . . ?
C4 C5 C6 Mo 51.7(3) . . . . ?
C17 Mo C6 C7 145.6(3) . . . . ?
C16 Mo C6 C7 -48.76(18) . . . . ?
C3 Mo C6 C7 89.20(16) . . . . ?
C5 Mo C6 C7 143.5(2) . . . . ?
C2 Mo C6 C7 53.77(15) . . . . ?
C1 Mo C6 C7 22.81(14) . . . . ?
C4 Mo C6 C7 119.95(17) . . . . ?
P Mo C6 C7 -132.28(14) . . . . ?
C17 Mo C6 C5 2.0(4) . . . . ?
C16 Mo C6 C5 167.72(16) . . . . ?
C3 Mo C6 C5 -54.32(16) . . . . ?
C2 Mo C6 C5 -89.75(16) . . . . ?
C7 Mo C6 C5 -143.5(2) . . . . ?
C1 Mo C6 C5 -120.71(17) . . . . ?
C4 Mo C6 C5 -23.57(15) . . . . ?
P Mo C6 C5 84.20(15) . . . . ?
C5 C6 C7 C1 -1.6(4) . . . . ?
Mo C6 C7 C1 -48.7(2) . . . . ?
C5 C6 C7 Mo 47.1(3) . . . . ?
C2 C1 C7 C6 -1.7(4) . . . . ?
C8 C1 C7 C6 176.9(2) . . . . ?
Mo C1 C7 C6 48.7(3) . . . . ?
C2 C1 C7 Mo -50.4(2) . . . . ?
C8 C1 C7 Mo 128.2(2) . . . . ?
C17 Mo C7 C6 -148.5(3) . . . . ?
C16 Mo C7 C6 137.23(17) . . . . ?
C3 Mo C7 C6 -87.54(16) . . . . ?
C5 Mo C7 C6 -22.18(15) . . . . ?
C2 Mo C7 C6 -118.06(17) . . . . ?
C1 Mo C7 C6 -142.5(2) . . . . ?
C4 Mo C7 C6 -52.16(16) . . . . ?
P Mo C7 C6 53.20(16) . . . . ?
C17 Mo C7 C1 -6.0(4) . . . . ?
C16 Mo C7 C1 -80.27(16) . . . . ?
C3 Mo C7 C1 54.96(15) . . . . ?
C5 Mo C7 C1 120.32(17) . . . . ?
C6 Mo C7 C1 142.5(2) . . . . ?
C2 Mo C7 C1 24.44(14) . . . . ?
C4 Mo C7 C1 90.34(16) . . . . ?
P Mo C7 C1 -164.30(12) . . . . ?
C2 C1 C8 C9A 40.8(3) . . . . ?
C7 C1 C8 C9A -138.0(2) . . . . ?
Mo C1 C8 C9A -48.5(3) . . . . ?
C2 C1 C8 C13A -136.2(2) . . . . ?
C7 C1 C8 C13A 45.1(3) . . . . ?
Mo C1 C8 C13A 134.5(2) . . . . ?
C9A C10 C11 C12 0.4(4) . . . . ?
C14 C10 C11 C12 -179.5(3) . . . . ?
C10 C11 C12 C13A -1.1(4) . . . . ?
C10 C11 C12 C15 177.4(3) . . . . ?
C11 C10 C9A C8 0.5(4) . . . . ?
C14 C10 C9A C8 -179.6(3) . . . . ?
C13A C8 C9A C10 -0.5(4) . . . . ?
C1 C8 C9A C10 -177.6(2) . . . . ?
C11 C12 C13A O1A 177.3(2) . . . . ?
C15 C12 C13A O1A -1.2(4) . . . . ?
C11 C12 C13A C8 1.0(4) . . . . ?
C15 C12 C13A C8 -177.5(2) . . . . ?
C9A C8 C13A O1A -176.5(2) . . . . ?
C1 C8 C13A O1A 0.6(3) . . . . ?
C9A C8 C13A C12 -0.2(4) . . . . ?
C1 C8 C13A C12 176.8(2) . . . . ?
C17 Mo C16 O2 0(19) . . . . ?
C3 Mo C16 O2 76(19) . . . . ?
C5 Mo C16 O2 -161(19) . . . . ?
C6 Mo C16 O2 -175(100) . . . . ?
C2 Mo C16 O2 95(19) . . . . ?
C7 Mo C16 O2 160(19) . . . . ?
C1 Mo C16 O2 125(19) . . . . ?
C4 Mo C16 O2 94(19) . . . . ?
P Mo C16 O2 -88(19) . . . . ?
C16 Mo C17 O3 24(9) . . . . ?
C3 Mo C17 O3 -112(9) . . . . ?
C5 Mo C17 O3 -167(9) . . . . ?
C6 Mo C17 O3 -169(9) . . . . ?
C2 Mo C17 O3 -79(9) . . . . ?
C7 Mo C17 O3 -51(10) . . . . ?
C1 Mo C17 O3 -56(9) . . . . ?
C4 Mo C17 O3 -145(9) . . . . ?
P Mo C17 O3 109(9) . . . . ?
C17 Mo P C30 176.03(12) . . . . ?
C16 Mo P C30 -100.24(12) . . . . ?
C3 Mo P C30 97.18(14) . . . . ?
C5 Mo P C30 50.69(11) . . . . ?
C6 Mo P C30 15.36(11) . . . . ?
C2 Mo P C30 62.2(5) . . . . ?
C7 Mo P C30 -11.66(11) . . . . ?
C1 Mo P C30 -27.97(14) . . . . ?
C4 Mo P C30 79.51(11) . . . . ?
C17 Mo P C18 55.14(12) . . . . ?
C16 Mo P C18 138.87(13) . . . . ?
C3 Mo P C18 -23.72(14) . . . . ?
C5 Mo P C18 -70.20(11) . . . . ?
C6 Mo P C18 -105.53(11) . . . . ?
C2 Mo P C18 -58.7(5) . . . . ?
C7 Mo P C18 -132.55(11) . . . . ?
C1 Mo P C18 -148.86(14) . . . . ?
C4 Mo P C18 -41.38(11) . . . . ?
C17 Mo P C24 -63.26(12) . . . . ?
C16 Mo P C24 20.47(12) . . . . ?
C3 Mo P C24 -142.11(14) . . . . ?
C5 Mo P C24 171.40(11) . . . . ?
C6 Mo P C24 136.07(11) . . . . ?
C2 Mo P C24 -177.1(5) . . . . ?
C7 Mo P C24 109.05(11) . . . . ?
C1 Mo P C24 92.75(14) . . . . ?
C4 Mo P C24 -159.78(11) . . . . ?
C30 P C18 C19 -111.7(2) . . . . ?
C24 P C18 C19 138.8(2) . . . . ?
Mo P C18 C19 12.7(2) . . . . ?
C30 P C18 C23 68.2(2) . . . . ?
C24 P C18 C23 -41.2(2) . . . . ?
Mo P C18 C23 -167.37(16) . . . . ?
C23 C18 C19 C20 -0.9(4) . . . . ?
P C18 C19 C20 179.0(2) . . . . ?
C18 C19 C20 C21 0.3(4) . . . . ?
C19 C20 C21 C22 0.7(4) . . . . ?
C20 C21 C22 C23 -1.0(4) . . . . ?
C21 C22 C23 C18 0.4(4) . . . . ?
C19 C18 C23 C22 0.5(4) . . . . ?
P C18 C23 C22 -179.38(19) . . . . ?
C30 P C24 C25 10.0(2) . . . . ?
C18 P C24 C25 118.9(2) . . . . ?
Mo P C24 C25 -113.93(19) . . . . ?
C30 P C24 C29 -167.67(19) . . . . ?
C18 P C24 C29 -58.8(2) . . . . ?
Mo P C24 C29 68.4(2) . . . . ?
C29 C24 C25 C26 0.1(4) . . . . ?
P C24 C25 C26 -177.55(19) . . . . ?
C24 C25 C26 C27 1.0(4) . . . . ?
C25 C26 C27 C28 -1.2(4) . . . . ?
C26 C27 C28 C29 0.4(4) . . . . ?
C27 C28 C29 C24 0.7(4) . . . . ?
C25 C24 C29 C28 -0.9(4) . . . . ?
P C24 C29 C28 176.9(2) . . . . ?
C18 P C30 C35 11.9(2) . . . . ?
C24 P C30 C35 117.7(2) . . . . ?
Mo P C30 C35 -115.9(2) . . . . ?
C18 P C30 C31 -175.33(19) . . . . ?
C24 P C30 C31 -69.5(2) . . . . ?
Mo P C30 C31 56.9(2) . . . . ?
C35 C30 C31 C32 -0.4(4) . . . . ?
P C30 C31 C32 -173.5(2) . . . . ?
C30 C31 C32 C33 0.1(4) . . . . ?
C31 C32 C33 C34 0.4(5) . . . . ?
C32 C33 C34 C35 -0.7(5) . . . . ?
C33 C34 C35 C30 0.3(5) . . . . ?
C31 C30 C35 C34 0.2(4) . . . . ?
P C30 C35 C34 173.0(2) . . . . ?
